data_4066153
loop_
_publ_author_name
'Al Thagfi, Jameel'
'Dastgir, Sarim'
'Lough, Alan J.'
'Lavoie, Gino G.'

_publ_section_title
;
 Synthesis and Structural Characterization of the First Copper(I)
 Complexes with Bis(imino)-N-heterocyclic Carbene NCN Pincer Ligands
;
_journal_issue 14
_journal_name_full Organometallics
_journal_page_first 3133
_journal_paper_doi 10.1021/om100321n
_journal_volume 29
_journal_year 2010
_chemical_formula_moiety 'C46 H52 Cu2 I2 N8, 2(C H2 Cl2)'
_chemical_formula_sum 'C48 H56 Cl4 Cu2 I2 N8'
_chemical_formula_weight 1267.69
_chemical_name_systematic
; 
? 
;
_space_group_IT_number 2
_symmetry_cell_setting triclinic
_symmetry_space_group_name_Hall '-P 1'
_symmetry_space_group_name_H-M 'P -1'
_atom_sites_solution_hydrogens geom
_atom_sites_solution_primary direct
_atom_sites_solution_secondary difmap
_audit_creation_method SHELXL-97
_cell_angle_alpha 87.1930(15)
_cell_angle_beta 73.0400(13)
_cell_angle_gamma 80.1890(13)
_cell_formula_units_Z 1
_cell_length_a 9.3771(2)
_cell_length_b 10.1743(3)
_cell_length_c 14.8030(4)
_cell_measurement_reflns_used 12467
_cell_measurement_temperature 150(1)
_cell_measurement_theta_max 27.5
_cell_measurement_theta_min 2.8
_cell_volume 1331.11(6)
_computing_cell_refinement 'Denzo-SMN (Otwinowski & Minor, 1997)'
_computing_data_collection 'Collect (Nonius B.V., 1997-2002)'
_computing_data_reduction Denzo-SMN
_computing_molecular_graphics 'PLATON (Spek, 2009)'
_computing_publication_material 'SHELXTL V6.1'
_computing_structure_refinement 'SHELXTL V6.1 (Sheldrick, 2008)'
_computing_structure_solution 'SIR-92 (Altomare et al., 1994)'
_diffrn_ambient_temperature 150(1)
_diffrn_detector_area_resol_mean 9
_diffrn_measured_fraction_theta_full 0.995
_diffrn_measured_fraction_theta_max 0.984
_diffrn_measurement_device_type 'Nonius KappaCCD'
_diffrn_measurement_method '\f scans and \w scans with \k offsets'
_diffrn_radiation_monochromator graphite
_diffrn_radiation_source 'fine-focus sealed tube'
_diffrn_radiation_type MoK\a
_diffrn_radiation_wavelength 0.71073
_diffrn_reflns_av_R_equivalents 0.0402
_diffrn_reflns_av_sigmaI/netI 0.0562
_diffrn_reflns_limit_h_max 12
_diffrn_reflns_limit_h_min -11
_diffrn_reflns_limit_k_max 13
_diffrn_reflns_limit_k_min -13
_diffrn_reflns_limit_l_max 19
_diffrn_reflns_limit_l_min -19
_diffrn_reflns_number 12467
_diffrn_reflns_theta_full 25.24
_diffrn_reflns_theta_max 27.49
_diffrn_reflns_theta_min 2.81
_exptl_absorpt_coefficient_mu 2.199
_exptl_absorpt_correction_T_max 0.813
_exptl_absorpt_correction_T_min 0.698
_exptl_absorpt_correction_type multi-scan
_exptl_absorpt_process_details
;
multi-scan from symmetry-related measurements 
Sortav (Blessing 1995)
;
_exptl_crystal_colour orange
_exptl_crystal_density_diffrn 1.581
_exptl_crystal_density_method 'not measured'
_exptl_crystal_description needle
_exptl_crystal_F_000 632
_exptl_crystal_size_max 0.24
_exptl_crystal_size_mid 0.12
_exptl_crystal_size_min 0.10
_refine_diff_density_max 1.966
_refine_diff_density_min -1.403
_refine_diff_density_rms 0.131
_refine_ls_extinction_method none
_refine_ls_goodness_of_fit_ref 1.058
_refine_ls_hydrogen_treatment constr
_refine_ls_matrix_type full
_refine_ls_number_parameters 295
_refine_ls_number_reflns 6014
_refine_ls_number_restraints 0
_refine_ls_restrained_S_all 1.058
_refine_ls_R_factor_all 0.0736
_refine_ls_R_factor_gt 0.0466
_refine_ls_shift/su_max 0.001
_refine_ls_shift/su_mean 0.000
_refine_ls_structure_factor_coef Fsqd
_refine_ls_weighting_details 'calc w=1/[\s^2^(Fo^2^)+(0.0567P)^2^+2.1966P] where P=(Fo^2^+2Fc^2^)/3'
_refine_ls_weighting_scheme calc
_refine_ls_wR_factor_gt 0.1081
_refine_ls_wR_factor_ref 0.1272
_reflns_number_gt 4452
_reflns_number_total 6014
_reflns_threshold_expression I>2\s(I)
_cod_data_source_file om100321n_si_002.cif
_cod_data_source_block k1022
_cod_depositor_comments
;
The following automatic conversions were performed:

'_symmetry_cell_setting' value 'Triclinic' changed to 'triclinic'
according to /home/saulius/struct/CIF-dictionaries/cif_core.dic
dictionary named 'cif_core.dic' version 2.4.1 from 2010-06-29.

Automatic conversion script
Id: cif_fix_values 1715 2011-07-08 13:25:40Z adriana 
;
_cod_database_code 4066153

loop_
_symmetry_equiv_pos_as_xyz
'x, y, z'
'-x, -y, -z'

loop_
_atom_site_label
_atom_site_type_symbol
_atom_site_fract_x
_atom_site_fract_y
_atom_site_fract_z
_atom_site_U_iso_or_equiv
_atom_site_adp_type
_atom_site_occupancy
_atom_site_symmetry_multiplicity
_atom_site_calc_flag
_atom_site_refinement_flags
I1 I 0.83351(3) 0.37059(3) 0.08162(2) 0.03481(12) Uani 1 1 d .
Cu1 Cu 1.09642(6) 0.45199(5) 0.04748(4) 0.02714(14) Uani 1 1 d .
N1 N 1.2879(4) 0.3235(4) 0.1520(2) 0.0245(7) Uani 1 1 d .
N2 N 1.1320(4) 0.4648(4) 0.2502(2) 0.0259(8) Uani 1 1 d .
N3 N 1.2943(4) 0.2798(3) 0.0012(2) 0.0240(7) Uani 1 1 d .
N4 N 0.9605(5) 0.5627(4) 0.3814(3) 0.0342(9) Uani 1 1 d .
C1 C 1.1696(5) 0.4263(4) 0.1583(3) 0.0243(9) Uani 1 1 d .
C2 C 1.3235(5) 0.3016(5) 0.2375(3) 0.0315(10) Uani 1 1 d .
H2A H 1.4024 0.2375 0.2493 0.038 Uiso 1 1 calc R
C3 C 1.2249(5) 0.3883(5) 0.2992(3) 0.0326(10) Uani 1 1 d .
H3A H 1.2186 0.3968 0.3639 0.039 Uiso 1 1 calc R
C4 C 1.3602(4) 0.2541(4) 0.0643(3) 0.0247(9) Uani 1 1 d .
C5 C 1.5026(5) 0.1603(5) 0.0613(3) 0.0337(10) Uani 1 1 d .
H5A H 1.5465 0.1211 -0.0019 0.051 Uiso 1 1 calc R
H5B H 1.4801 0.0893 0.1079 0.051 Uiso 1 1 calc R
H5C H 1.5746 0.2091 0.0761 0.051 Uiso 1 1 calc R
C6 C 1.0087(5) 0.5673(4) 0.2924(3) 0.0279(9) Uani 1 1 d .
C7 C 0.9582(5) 0.6677(5) 0.2273(3) 0.0365(11) Uani 1 1 d .
H7A H 0.8890 0.7424 0.2639 0.055 Uiso 1 1 calc R
H7B H 0.9061 0.6265 0.1903 0.055 Uiso 1 1 calc R
H7C H 1.0462 0.7004 0.1845 0.055 Uiso 1 1 calc R
C8 C 0.8384(6) 0.6602(5) 0.4309(3) 0.0344(11) Uani 1 1 d .
C9 C 0.8699(6) 0.7657(5) 0.4755(3) 0.0395(12) Uani 1 1 d .
C10 C 0.7482(7) 0.8543(5) 0.5291(4) 0.0474(14) Uani 1 1 d .
H10A H 0.7670 0.9268 0.5597 0.057 Uiso 1 1 calc R
C11 C 0.6021(7) 0.8394(6) 0.5389(4) 0.0507(15) Uani 1 1 d .
H11A H 0.5209 0.9011 0.5760 0.061 Uiso 1 1 calc R
C12 C 0.5724(6) 0.7351(6) 0.4950(4) 0.0464(13) Uani 1 1 d .
H12A H 0.4706 0.7252 0.5025 0.056 Uiso 1 1 calc R
C13 C 0.6901(6) 0.6438(5) 0.4395(3) 0.0417(12) Uani 1 1 d .
C14 C 1.0307(7) 0.7786(6) 0.4645(4) 0.0530(15) Uani 1 1 d .
H14A H 1.0335 0.8500 0.5057 0.080 Uiso 1 1 calc R
H14B H 1.0799 0.7999 0.3987 0.080 Uiso 1 1 calc R
H14C H 1.0840 0.6943 0.4820 0.080 Uiso 1 1 calc R
C15 C 0.6569(6) 0.5324(6) 0.3893(4) 0.0536(15) Uani 1 1 d .
H15A H 0.7132 0.4473 0.4033 0.080 Uiso 1 1 calc R
H15B H 0.6876 0.5484 0.3210 0.080 Uiso 1 1 calc R
H15C H 0.5484 0.5290 0.4108 0.080 Uiso 1 1 calc R
C16 C 1.3640(5) 0.2260(4) -0.0921(3) 0.0275(9) Uani 1 1 d .
C17 C 1.4862(5) 0.2786(5) -0.1526(3) 0.0337(10) Uani 1 1 d .
C18 C 1.5433(6) 0.2304(6) -0.2454(4) 0.0460(13) Uani 1 1 d .
H18A H 1.6246 0.2659 -0.2882 0.055 Uiso 1 1 calc R
C19 C 1.4833(7) 0.1328(6) -0.2752(4) 0.0509(15) Uani 1 1 d .
H19A H 1.5247 0.0999 -0.3380 0.061 Uiso 1 1 calc R
C20 C 1.3642(6) 0.0822(5) -0.2153(4) 0.0461(14) Uani 1 1 d .
H20A H 1.3242 0.0145 -0.2374 0.055 Uiso 1 1 calc R
C21 C 1.2998(5) 0.1277(5) -0.1222(4) 0.0343(11) Uani 1 1 d .
C22 C 1.5535(5) 0.3852(5) -0.1211(4) 0.0405(12) Uani 1 1 d .
H22A H 1.4730 0.4479 -0.0793 0.061 Uiso 1 1 calc R
H22B H 1.6066 0.4331 -0.1763 0.061 Uiso 1 1 calc R
H22C H 1.6250 0.3443 -0.0869 0.061 Uiso 1 1 calc R
C23 C 1.1676(5) 0.0746(5) -0.0569(4) 0.0447(13) Uani 1 1 d .
H23A H 1.1936 0.0385 -0.0001 0.067 Uiso 1 1 calc R
H23B H 1.1417 0.0038 -0.0888 0.067 Uiso 1 1 calc R
H23C H 1.0809 0.1468 -0.0390 0.067 Uiso 1 1 calc R
Cl1 Cl 1.1533(3) 0.0121(2) 0.22621(16) 0.0861(6) Uani 1 1 d .
Cl2 Cl 0.8424(2) 0.0937(2) 0.34118(13) 0.0876(7) Uani 1 1 d .
C1S C 1.0008(8) 0.1442(8) 0.2610(6) 0.082(2) Uani 1 1 d .
H1SA H 1.0327 0.2154 0.2901 0.099 Uiso 1 1 calc R
H1SB H 0.9730 0.1822 0.2044 0.099 Uiso 1 1 calc R

loop_
_atom_site_aniso_label
_atom_site_aniso_U_11
_atom_site_aniso_U_22
_atom_site_aniso_U_33
_atom_site_aniso_U_23
_atom_site_aniso_U_13
_atom_site_aniso_U_12
I1 0.02872(17) 0.0369(2) 0.0415(2) 0.01258(14) -0.01303(14) -0.01123(13)
Cu1 0.0259(3) 0.0296(3) 0.0275(3) 0.0032(2) -0.0114(2) -0.0034(2)
N1 0.0257(17) 0.0229(19) 0.0266(18) 0.0008(14) -0.0120(15) -0.0013(14)
N2 0.0309(18) 0.0224(19) 0.0245(18) 0.0032(15) -0.0093(15) -0.0035(15)
N3 0.0183(16) 0.0209(19) 0.0321(19) 0.0001(15) -0.0062(15) -0.0032(14)
N4 0.042(2) 0.032(2) 0.0248(19) 0.0006(16) -0.0046(17) -0.0058(18)
C1 0.026(2) 0.024(2) 0.023(2) 0.0019(17) -0.0063(17) -0.0071(17)
C2 0.035(2) 0.033(3) 0.029(2) 0.007(2) -0.015(2) -0.003(2)
C3 0.043(3) 0.028(3) 0.031(2) 0.0081(19) -0.017(2) -0.006(2)
C4 0.023(2) 0.017(2) 0.036(2) 0.0008(17) -0.0113(18) -0.0035(16)
C5 0.035(2) 0.026(2) 0.043(3) -0.004(2) -0.019(2) 0.0032(19)
C6 0.032(2) 0.023(2) 0.028(2) 0.0007(18) -0.0071(19) -0.0046(18)
C7 0.038(3) 0.034(3) 0.030(2) -0.001(2) -0.006(2) 0.006(2)
C8 0.048(3) 0.028(3) 0.021(2) 0.0021(19) -0.005(2) 0.000(2)
C9 0.062(3) 0.032(3) 0.024(2) 0.006(2) -0.011(2) -0.008(2)
C10 0.076(4) 0.030(3) 0.029(3) 0.000(2) -0.009(3) -0.001(3)
C11 0.062(4) 0.038(3) 0.034(3) 0.002(2) 0.004(3) 0.009(3)
C12 0.045(3) 0.044(3) 0.041(3) 0.000(2) 0.000(2) -0.002(2)
C13 0.051(3) 0.036(3) 0.030(2) 0.000(2) -0.001(2) -0.006(2)
C14 0.064(4) 0.052(4) 0.044(3) -0.011(3) -0.015(3) -0.011(3)
C15 0.046(3) 0.052(4) 0.054(3) -0.007(3) 0.004(3) -0.013(3)
C16 0.024(2) 0.026(2) 0.034(2) -0.0042(19) -0.0131(19) 0.0009(17)
C17 0.029(2) 0.033(3) 0.038(3) -0.005(2) -0.011(2) 0.0032(19)
C18 0.045(3) 0.051(4) 0.031(3) -0.002(2) -0.002(2) 0.004(3)
C19 0.063(4) 0.050(4) 0.034(3) -0.015(3) -0.015(3) 0.014(3)
C20 0.054(3) 0.033(3) 0.059(3) -0.020(3) -0.036(3) 0.011(2)
C21 0.034(2) 0.023(2) 0.050(3) -0.007(2) -0.023(2) 0.0048(19)
C22 0.029(2) 0.045(3) 0.046(3) 0.003(2) -0.006(2) -0.012(2)
C23 0.035(3) 0.030(3) 0.075(4) -0.011(3) -0.024(3) -0.003(2)
Cl1 0.0994(14) 0.0630(12) 0.1001(14) 0.0281(11) -0.0314(12) -0.0279(11)
Cl2 0.0922(13) 0.1241(18) 0.0715(11) 0.0107(11) -0.0353(10) -0.0682(13)
C1S 0.076(5) 0.075(5) 0.111(6) 0.054(5) -0.047(5) -0.034(4)

loop_
_atom_type_symbol
_atom_type_description
_atom_type_scat_dispersion_real
_atom_type_scat_dispersion_imag
_atom_type_scat_source
C C 0.0033 0.0016 'International Tables Vol C Tables 4.2.6.8 and 6.1.1.4'
H H 0.0000 0.0000 'International Tables Vol C Tables 4.2.6.8 and 6.1.1.4'
Cu Cu 0.3201 1.2651 'International Tables Vol C Tables 4.2.6.8 and 6.1.1.4'
I I -0.4742 1.8119 'International Tables Vol C Tables 4.2.6.8 and 6.1.1.4'
N N 0.0061 0.0033 'International Tables Vol C Tables 4.2.6.8 and 6.1.1.4'
Cl Cl 0.1484 0.1585 'International Tables Vol C Tables 4.2.6.8 and 6.1.1.4'

loop_
_geom_angle_atom_site_label_1
_geom_angle_atom_site_label_2
_geom_angle_atom_site_label_3
_geom_angle
_geom_angle_site_symmetry_1
_geom_angle_site_symmetry_3
Cu1 I1 Cu1 60.65(2) 2_765 .
C1 Cu1 N3 77.86(15) . .
C1 Cu1 I1 124.85(12) . 2_765
N3 Cu1 I1 102.89(9) . 2_765
C1 Cu1 Cu1 155.29(13) . 2_765
N3 Cu1 Cu1 126.19(9) . 2_765
I1 Cu1 Cu1 60.65(2) 2_765 2_765
C1 Cu1 I1 110.38(12) . .
N3 Cu1 I1 111.83(9) . .
I1 Cu1 I1 119.35(2) 2_765 .
Cu1 Cu1 I1 58.70(2) 2_765 .
C1 N1 C2 112.1(4) . .
C1 N1 C4 120.1(3) . .
C2 N1 C4 127.9(4) . .
C1 N2 C3 111.9(4) . .
C1 N2 C6 123.8(4) . .
C3 N2 C6 124.2(4) . .
C4 N3 C16 120.2(3) . .
C4 N3 Cu1 110.5(3) . .
C16 N3 Cu1 127.7(3) . .
C6 N4 C8 119.9(4) . .
N2 C1 N1 102.7(3) . .
N2 C1 Cu1 141.3(3) . .
N1 C1 Cu1 115.3(3) . .
C3 C2 N1 106.4(4) . .
C2 C3 N2 106.9(4) . .
N3 C4 N1 115.6(4) . .
N3 C4 C5 129.2(4) . .
N1 C4 C5 115.2(4) . .
N4 C6 N2 115.1(4) . .
N4 C6 C7 128.4(4) . .
N2 C6 C7 116.4(4) . .
C13 C8 C9 121.5(5) . .
C13 C8 N4 119.5(4) . .
C9 C8 N4 118.9(5) . .
C10 C9 C8 117.9(5) . .
C10 C9 C14 122.6(5) . .
C8 C9 C14 119.5(5) . .
C11 C10 C9 121.5(5) . .
C10 C11 C12 120.2(5) . .
C11 C12 C13 120.8(5) . .
C8 C13 C12 118.2(5) . .
C8 C13 C15 121.3(5) . .
C12 C13 C15 120.5(5) . .
C21 C16 C17 121.8(4) . .
C21 C16 N3 118.2(4) . .
C17 C16 N3 119.8(4) . .
C18 C17 C16 118.0(5) . .
C18 C17 C22 120.1(5) . .
C16 C17 C22 121.9(4) . .
C19 C18 C17 120.8(5) . .
C20 C19 C18 120.6(5) . .
C19 C20 C21 121.5(5) . .
C20 C21 C16 117.3(5) . .
C20 C21 C23 121.8(5) . .
C16 C21 C23 121.0(4) . .
Cl2 C1S Cl1 112.5(4) . .

loop_
_geom_bond_atom_site_label_1
_geom_bond_atom_site_label_2
_geom_bond_distance
_geom_bond_site_symmetry_2
I1 Cu1 2.5838(6) 2_765
I1 Cu1 2.6357(6) .
Cu1 C1 1.945(4) .
Cu1 N3 2.292(3) .
Cu1 I1 2.5838(6) 2_765
Cu1 Cu1 2.6357(10) 2_765
N1 C1 1.374(5) .
N1 C2 1.398(5) .
N1 C4 1.435(5) .
N2 C1 1.362(5) .
N2 C3 1.404(5) .
N2 C6 1.430(6) .
N3 C4 1.257(5) .
N3 C16 1.435(5) .
N4 C6 1.263(6) .
N4 C8 1.423(6) .
C2 C3 1.333(7) .
C4 C5 1.494(6) .
C6 C7 1.484(6) .
C8 C13 1.397(7) .
C8 C9 1.402(7) .
C9 C10 1.392(7) .
C9 C14 1.497(8) .
C10 C11 1.369(8) .
C11 C12 1.379(8) .
C12 C13 1.397(7) .
C13 C15 1.508(8) .
C16 C21 1.402(6) .
C16 C17 1.402(7) .
C17 C18 1.401(7) .
C17 C22 1.499(7) .
C18 C19 1.369(8) .
C19 C20 1.368(8) .
C20 C21 1.401(7) .
C21 C23 1.497(7) .
Cl1 C1S 1.761(8) .
Cl2 C1S 1.747(7) .
